data_7101591
loop_
_publ_author_name
'G. Parkin'
'Keliang Pang.'
'Stephanie M. Quan'

_publ_section_title
;
Palladium complexes with Pd-->B dative bonds: Analysis of the bonding
in the palladaboratrane compound [\k4-B(mimBut)3]Pd(PMe3)
;
_journal_issue 48
_journal_name_full 'Chemical Communications'
_journal_paper_doi 10.1039/b611654j
_journal_year 2006
_chemical_formula_sum 'C50 H78 B2 N14 O4 Pd S6'
_chemical_formula_weight 1259.64
_chemical_name_systematic
;
?
;
_space_group_IT_number 14
_symmetry_cell_setting monoclinic
_symmetry_space_group_name_Hall '-P 2ybc'
_symmetry_space_group_name_H-M 'P 1 21/c 1'
_atom_sites_solution_hydrogens geom
_atom_sites_solution_primary direct
_atom_sites_solution_secondary difmap
_audit_creation_method SHELXL-97
_cell_angle_alpha 90.00
_cell_angle_beta 99.8880(10)
_cell_angle_gamma 90.00
_cell_formula_units_Z 2
_cell_length_a 10.7707(5)
_cell_length_b 16.3500(8)
_cell_length_c 18.0972(9)
_cell_measurement_reflns_used 6711
_cell_measurement_temperature 243(2)
_cell_measurement_theta_max 26.51
_cell_measurement_theta_min 2.28
_cell_volume 3139.6(3)
_computing_cell_refinement 'Bruker SMART'
_computing_data_collection 'Bruker SMART'
_computing_data_reduction 'Bruker SAINT'
_computing_molecular_graphics 'Bruker SHELXTL'
_computing_publication_material 'Bruker SHELXTL'
_computing_structure_refinement 'SHELXL-97 (Sheldrick, 1997)'
_computing_structure_solution 'SHELXS-97 (Sheldrick, 1990)'
_diffrn_ambient_temperature 243(2)
_diffrn_measured_fraction_theta_full 0.950
_diffrn_measured_fraction_theta_max 0.950
_diffrn_measurement_device_type 'CCD area detector'
_diffrn_measurement_method 'phi and omega scans'
_diffrn_radiation_monochromator graphite
_diffrn_radiation_source 'fine-focus sealed tube'
_diffrn_radiation_type MoK\a
_diffrn_radiation_wavelength 0.71073
_diffrn_reflns_av_R_equivalents 0.0410
_diffrn_reflns_av_sigmaI/netI 0.0582
_diffrn_reflns_limit_h_max 14
_diffrn_reflns_limit_h_min -5
_diffrn_reflns_limit_k_max 21
_diffrn_reflns_limit_k_min -20
_diffrn_reflns_limit_l_max 24
_diffrn_reflns_limit_l_min -24
_diffrn_reflns_number 21988
_diffrn_reflns_theta_full 28.30
_diffrn_reflns_theta_max 28.30
_diffrn_reflns_theta_min 1.69
_exptl_absorpt_coefficient_mu 0.547
_exptl_absorpt_correction_T_max 0.9224
_exptl_absorpt_correction_T_min 0.9224
_exptl_absorpt_correction_type empirical
_exptl_absorpt_process_details SADABS
_exptl_crystal_colour Red
_exptl_crystal_density_diffrn 1.332
_exptl_crystal_density_method 'not measured'
_exptl_crystal_description Block
_exptl_crystal_F_000 1320
_exptl_crystal_size_max 0.15
_exptl_crystal_size_mid 0.15
_exptl_crystal_size_min 0.15
_refine_diff_density_max 0.449
_refine_diff_density_min -0.504
_refine_diff_density_rms 0.072
_refine_ls_extinction_coef 0.0005(2)
_refine_ls_extinction_expression Fc^*^=kFc[1+0.001xFc^2^\l^3^/sin(2\q)]^-1/4^
_refine_ls_extinction_method SHELXL
_refine_ls_goodness_of_fit_ref 1.030
_refine_ls_hydrogen_treatment constr
_refine_ls_matrix_type full
_refine_ls_number_parameters 351
_refine_ls_number_reflns 7407
_refine_ls_number_restraints 0
_refine_ls_restrained_S_all 1.030
_refine_ls_R_factor_all 0.0854
_refine_ls_R_factor_gt 0.0420
_refine_ls_shift/su_max 0.001
_refine_ls_shift/su_mean 0.000
_refine_ls_structure_factor_coef Fsqd
_refine_ls_weighting_details 'calc w=1/[\s^2^(Fo^2^)+(0.0487P)^2^+1.3428P] where P=(Fo^2^+2Fc^2^)/3'
_refine_ls_weighting_scheme calc
_refine_ls_wR_factor_gt 0.0943
_refine_ls_wR_factor_ref 0.1108
_reflns_number_gt 4824
_reflns_number_total 7407
_reflns_threshold_expression >2sigma(I)
_cod_data_source_file b611654j.txt
_cod_depositor_comments
;
The following automatic conversions were performed:
'_symmetry_cell_setting' value 'Monoclinic' changed to 'monoclinic'
according to '/home/saulius/struct/CIF-dictionaries/cif_core.dic'
dictionary named 'cif_core.dic' version 2.4.1 from
2010-06-29.

'_exptl_absorpt_correction_type' value 'Empirical' changed to
'empirical' according to
'/home/saulius/struct/CIF-dictionaries/cif_core.dic' dictionary named
'cif_core.dic' version 2.4.1 from 2010-06-29.

Automatic conversion script
Id: cif_fix_enum 1527 2010-12-29 10:47:43Z saulius 
;
_cod_original_sg_symbol_H-M P2(1)/c
_cod_database_code 7101591

loop_
_symmetry_equiv_pos_as_xyz
'x, y, z'
'-x, y+1/2, -z+1/2'
'-x, -y, -z'
'x, -y-1/2, z-1/2'

loop_
_atom_site_label
_atom_site_type_symbol
_atom_site_fract_x
_atom_site_fract_y
_atom_site_fract_z
_atom_site_U_iso_or_equiv
_atom_site_adp_type
_atom_site_occupancy
_atom_site_symmetry_multiplicity
_atom_site_calc_flag
_atom_site_refinement_flags
Pd Pd 0.0000 0.5000 0.0000 0.03185(10) Uani 1 2 d S
S1 S 0.01153(7) 0.44109(5) 0.11757(4) 0.0404(2) Uani 1 1 d .
S2 S 0.21282(7) 0.47242(5) -0.00944(5) 0.03632(19) Uani 1 1 d .
S3 S -0.04876(9) 0.19596(7) 0.14319(6) 0.0616(3) Uani 1 1 d .
O1 O 0.1732(2) 0.19250(12) 0.04743(13) 0.0437(5) Uani 1 1 d .
O2 O 0.0332(3) 0.11898(17) -0.03116(17) 0.0791(9) Uani 1 1 d .
N11 N 0.1896(2) 0.32400(14) 0.10433(14) 0.0335(6) Uani 1 1 d .
N12 N 0.2434(2) 0.40565(15) 0.20137(14) 0.0359(6) Uani 1 1 d .
N21 N 0.1778(2) 0.30738(15) -0.03741(14) 0.0360(6) Uani 1 1 d .
N22 N 0.2703(2) 0.37016(16) -0.12067(14) 0.0397(6) Uani 1 1 d .
N31 N -0.0177(2) 0.28210(15) 0.01943(14) 0.0355(6) Uani 1 1 d .
N32 N -0.2175(2) 0.26646(16) 0.02786(15) 0.0409(6) Uani 1 1 d .
B B 0.1257(3) 0.2759(2) 0.0336(2) 0.0359(8) Uani 1 1 d .
C1 C 0.1176(4) 0.1235(3) 0.0235(3) 0.0659(11) Uani 1 1 d .
C2 C 0.1707(5) 0.0481(3) 0.0663(3) 0.0975(17) Uani 1 1 d .
H2A H 0.1236 0.0003 0.0458 0.146 Uiso 1 1 calc R
H2B H 0.1638 0.0541 0.1188 0.146 Uiso 1 1 calc R
H2C H 0.2586 0.0417 0.0618 0.146 Uiso 1 1 calc R
C11 C 0.1524(3) 0.38935(18) 0.14080(16) 0.0334(7) Uani 1 1 d .
C12 C 0.3069(3) 0.30016(19) 0.14255(17) 0.0378(7) Uani 1 1 d .
H12A H 0.3552 0.2565 0.1290 0.045 Uiso 1 1 calc R
C13 C 0.3402(3) 0.34940(19) 0.20196(18) 0.0398(7) Uani 1 1 d .
H13A H 0.4150 0.3464 0.2373 0.048 Uiso 1 1 calc R
C14 C 0.2435(3) 0.4719(2) 0.25848(18) 0.0419(7) Uani 1 1 d .
C15 C 0.3632(4) 0.4631(2) 0.3175(2) 0.0625(10) Uani 1 1 d .
H15A H 0.3625 0.4106 0.3424 0.094 Uiso 1 1 calc R
H15B H 0.3661 0.5067 0.3542 0.094 Uiso 1 1 calc R
H15C H 0.4367 0.4666 0.2933 0.094 Uiso 1 1 calc R
C16 C 0.2438(4) 0.5545(2) 0.2202(2) 0.0580(10) Uani 1 1 d .
H16A H 0.1673 0.5604 0.1835 0.087 Uiso 1 1 calc R
H16B H 0.3165 0.5583 0.1953 0.087 Uiso 1 1 calc R
H16C H 0.2477 0.5976 0.2574 0.087 Uiso 1 1 calc R
C17 C 0.1294(3) 0.4623(2) 0.29754(19) 0.0541(9) Uani 1 1 d .
H17A H 0.0527 0.4682 0.2610 0.081 Uiso 1 1 calc R
H17B H 0.1320 0.5040 0.3359 0.081 Uiso 1 1 calc R
H17C H 0.1312 0.4086 0.3205 0.081 Uiso 1 1 calc R
C21 C 0.2198(3) 0.38107(18) -0.05685(17) 0.0343(7) Uani 1 1 d .
C22 C 0.1965(3) 0.2515(2) -0.0919(2) 0.0522(9) Uani 1 1 d .
H22A H 0.1731 0.1960 -0.0933 0.063 Uiso 1 1 calc R
C23 C 0.2534(4) 0.2895(2) -0.1423(2) 0.0559(10) Uani 1 1 d .
H23A H 0.2776 0.2655 -0.1848 0.067 Uiso 1 1 calc R
C24 C 0.3345(3) 0.4316(2) -0.16424(19) 0.0465(8) Uani 1 1 d .
C25 C 0.4421(4) 0.4726(3) -0.1117(2) 0.0663(11) Uani 1 1 d .
H25A H 0.4088 0.5019 -0.0728 0.099 Uiso 1 1 calc R
H25B H 0.4848 0.5107 -0.1400 0.099 Uiso 1 1 calc R
H25C H 0.5013 0.4314 -0.0890 0.099 Uiso 1 1 calc R
C26 C 0.3885(4) 0.3859(2) -0.2249(2) 0.0671(11) Uani 1 1 d .
H26A H 0.3206 0.3600 -0.2590 0.101 Uiso 1 1 calc R
H26B H 0.4472 0.3445 -0.2019 0.101 Uiso 1 1 calc R
H26C H 0.4321 0.4242 -0.2524 0.101 Uiso 1 1 calc R
C27 C 0.2389(4) 0.4928(3) -0.2004(3) 0.0829(15) Uani 1 1 d .
H27A H 0.1722 0.4647 -0.2336 0.124 Uiso 1 1 calc R
H27B H 0.2793 0.5318 -0.2290 0.124 Uiso 1 1 calc R
H27C H 0.2035 0.5214 -0.1619 0.124 Uiso 1 1 calc R
C31 C -0.0966(3) 0.24894(19) 0.06277(18) 0.0407(7) Uani 1 1 d .
C32 C -0.0894(3) 0.31995(18) -0.04206(17) 0.0383(7) Uani 1 1 d .
H32A H -0.0579 0.3477 -0.0804 0.046 Uiso 1 1 calc R
C33 C -0.2106(3) 0.31025(19) -0.03735(19) 0.0427(8) Uani 1 1 d .
H33A H -0.2795 0.3296 -0.0720 0.051 Uiso 1 1 calc R
C34 C -0.3364(3) 0.2347(3) 0.0486(2) 0.0596(10) Uani 1 1 d .
C35 C -0.3443(4) 0.2605(4) 0.1289(2) 0.0922(16) Uani 1 1 d .
H35A H -0.3439 0.3197 0.1321 0.138 Uiso 1 1 calc R
H35B H -0.2725 0.2387 0.1629 0.138 Uiso 1 1 calc R
H35C H -0.4215 0.2395 0.1425 0.138 Uiso 1 1 calc R
C36 C -0.3379(4) 0.1419(3) 0.0379(3) 0.0917(16) Uani 1 1 d .
H36A H -0.3327 0.1292 -0.0138 0.138 Uiso 1 1 calc R
H36B H -0.4154 0.1197 0.0501 0.138 Uiso 1 1 calc R
H36C H -0.2664 0.1180 0.0707 0.138 Uiso 1 1 calc R
C37 C -0.4490(3) 0.2724(3) -0.0039(2) 0.0840(15) Uani 1 1 d .
H37A H -0.4462 0.2565 -0.0553 0.126 Uiso 1 1 calc R
H37B H -0.4451 0.3315 0.0002 0.126 Uiso 1 1 calc R
H37C H -0.5268 0.2530 0.0101 0.126 Uiso 1 1 calc R
N1S N -0.3775(4) 0.3157(3) 0.3151(2) 0.1023(15) Uani 1 1 d .
C1S C -0.2733(4) 0.3176(3) 0.3121(2) 0.0717(12) Uani 1 1 d .
C2S C -0.1405(4) 0.3206(3) 0.3080(3) 0.0800(14) Uani 1 1 d .
H2S1 H -0.1265 0.3603 0.2704 0.120 Uiso 1 1 calc R
H2S2 H -0.1128 0.2671 0.2944 0.120 Uiso 1 1 calc R
H2S3 H -0.0932 0.3365 0.3564 0.120 Uiso 1 1 calc R

loop_
_atom_site_aniso_label
_atom_site_aniso_U_11
_atom_site_aniso_U_22
_atom_site_aniso_U_33
_atom_site_aniso_U_23
_atom_site_aniso_U_13
_atom_site_aniso_U_12
Pd 0.03319(16) 0.02943(18) 0.03264(19) -0.00066(15) 0.00477(12) 0.00662(14)
S1 0.0399(4) 0.0464(5) 0.0354(4) 0.0029(4) 0.0078(3) 0.0148(3)
S2 0.0352(4) 0.0309(4) 0.0435(5) -0.0021(3) 0.0086(3) 0.0029(3)
S3 0.0534(5) 0.0810(7) 0.0530(6) 0.0326(5) 0.0168(4) 0.0136(5)
O1 0.0488(12) 0.0300(12) 0.0521(14) -0.0041(10) 0.0078(11) 0.0004(10)
O2 0.091(2) 0.068(2) 0.071(2) -0.0007(16) -0.0066(18) -0.0159(16)
N11 0.0338(12) 0.0338(14) 0.0336(14) 0.0023(11) 0.0078(11) 0.0042(10)
N12 0.0366(13) 0.0383(15) 0.0324(14) 0.0006(11) 0.0045(11) 0.0021(11)
N21 0.0389(13) 0.0341(14) 0.0361(15) -0.0054(11) 0.0097(11) -0.0042(11)
N22 0.0427(14) 0.0412(15) 0.0380(15) 0.0000(12) 0.0146(12) -0.0014(12)
N31 0.0394(13) 0.0345(14) 0.0327(14) 0.0060(11) 0.0068(11) -0.0005(11)
N32 0.0354(13) 0.0444(16) 0.0436(16) 0.0058(13) 0.0085(12) 0.0023(12)
B 0.0379(17) 0.0334(19) 0.037(2) 0.0009(15) 0.0080(15) 0.0021(15)
C1 0.073(3) 0.061(3) 0.062(3) 0.003(2) 0.005(2) -0.003(2)
C2 0.121(4) 0.060(3) 0.102(4) 0.018(3) -0.006(3) 0.002(3)
C11 0.0343(14) 0.0352(17) 0.0318(17) 0.0034(13) 0.0089(13) 0.0029(13)
C12 0.0344(15) 0.0385(18) 0.0408(19) 0.0038(14) 0.0075(13) 0.0091(13)
C13 0.0329(15) 0.0438(19) 0.0412(19) 0.0018(15) 0.0018(13) 0.0035(13)
C14 0.0508(18) 0.0381(17) 0.0365(18) -0.0059(14) 0.0067(15) -0.0004(14)
C15 0.066(2) 0.061(2) 0.055(2) -0.019(2) -0.0070(19) 0.000(2)
C16 0.076(2) 0.038(2) 0.063(3) -0.0002(17) 0.017(2) -0.0060(18)
C17 0.063(2) 0.063(2) 0.039(2) -0.0029(18) 0.0170(17) 0.0004(19)
C21 0.0294(14) 0.0375(18) 0.0362(17) -0.0021(13) 0.0068(13) 0.0014(12)
C22 0.070(2) 0.044(2) 0.048(2) -0.0174(17) 0.0232(18) -0.0119(18)
C23 0.075(2) 0.052(2) 0.047(2) -0.0175(18) 0.0286(19) -0.0130(19)
C24 0.0486(18) 0.048(2) 0.048(2) 0.0100(16) 0.0233(16) 0.0061(15)
C25 0.065(2) 0.063(3) 0.077(3) 0.006(2) 0.030(2) -0.016(2)
C26 0.077(3) 0.068(3) 0.067(3) 0.004(2) 0.046(2) -0.002(2)
C27 0.080(3) 0.095(3) 0.083(3) 0.046(3) 0.040(3) 0.038(3)
C31 0.0429(17) 0.0391(18) 0.0414(19) 0.0043(15) 0.0109(15) 0.0029(14)
C32 0.0471(18) 0.0328(17) 0.0339(18) 0.0038(13) 0.0034(14) -0.0055(14)
C33 0.0442(18) 0.0423(19) 0.0392(19) 0.0059(15) 0.0009(15) 0.0039(15)
C34 0.0397(18) 0.087(3) 0.054(2) 0.016(2) 0.0128(17) -0.0027(19)
C35 0.053(2) 0.164(5) 0.064(3) 0.010(3) 0.022(2) 0.015(3)
C36 0.082(3) 0.085(4) 0.106(4) 0.026(3) 0.013(3) -0.032(3)
C37 0.0381(19) 0.140(5) 0.074(3) 0.025(3) 0.0087(19) 0.006(2)
N1S 0.063(2) 0.168(5) 0.072(3) 0.022(3) 0.003(2) 0.023(3)
C1S 0.069(3) 0.087(3) 0.054(3) 0.020(2) -0.003(2) 0.011(2)
C2S 0.058(2) 0.096(4) 0.083(3) 0.027(3) 0.002(2) 0.002(2)

loop_
_atom_type_symbol
_atom_type_description
_atom_type_scat_dispersion_real
_atom_type_scat_dispersion_imag
_atom_type_scat_source
C C 0.0033 0.0016 'International Tables Vol C Tables 4.2.6.8 and 6.1.1.4'
H H 0.0000 0.0000 'International Tables Vol C Tables 4.2.6.8 and 6.1.1.4'
B B 0.0013 0.0007 'International Tables Vol C Tables 4.2.6.8 and 6.1.1.4'
N N 0.0061 0.0033 'International Tables Vol C Tables 4.2.6.8 and 6.1.1.4'
O O 0.0106 0.0060 'International Tables Vol C Tables 4.2.6.8 and 6.1.1.4'
S S 0.1246 0.1234 'International Tables Vol C Tables 4.2.6.8 and 6.1.1.4'
Pd Pd -0.9988 1.0072 'International Tables Vol C Tables 4.2.6.8 and 6.1.1.4'

loop_
_geom_angle_atom_site_label_1
_geom_angle_atom_site_label_2
_geom_angle_atom_site_label_3
_geom_angle
_geom_angle_site_symmetry_1
_geom_angle_site_symmetry_3
S1 Pd S1 180.0 3_565 .
S1 Pd S2 85.01(3) 3_565 .
S1 Pd S2 94.99(3) . .
S1 Pd S2 94.99(3) 3_565 3_565
S1 Pd S2 85.01(3) . 3_565
S2 Pd S2 180.00(4) . 3_565
C11 S1 Pd 109.49(10) . .
C21 S2 Pd 108.95(10) . .
C1 O1 B 128.1(3) . .
C11 N11 C12 107.4(2) . .
C11 N11 B 132.3(2) . .
C12 N11 B 120.2(2) . .
C11 N12 C13 108.2(2) . .
C11 N12 C14 127.6(2) . .
C13 N12 C14 124.2(2) . .
C21 N21 C22 107.8(3) . .
C21 N21 B 133.2(2) . .
C22 N21 B 118.8(3) . .
C21 N22 C23 108.1(3) . .
C21 N22 C24 129.4(3) . .
C23 N22 C24 122.4(3) . .
C31 N31 C32 108.8(2) . .
C31 N31 B 126.1(3) . .
C32 N31 B 125.0(3) . .
C31 N32 C33 108.2(3) . .
C31 N32 C34 126.8(3) . .
C33 N32 C34 124.5(3) . .
O1 B N31 113.9(3) . .
O1 B N11 103.8(2) . .
N31 B N11 113.4(3) . .
O1 B N21 106.3(2) . .
N31 B N21 109.4(2) . .
N11 B N21 109.7(2) . .
O2 C1 O1 123.4(4) . .
O2 C1 C2 121.8(4) . .
O1 C1 C2 114.7(4) . .
N11 C11 N12 108.3(2) . .
N11 C11 S1 126.2(2) . .
N12 C11 S1 125.5(2) . .
C13 C12 N11 109.0(3) . .
C12 C13 N12 107.1(3) . .
N12 C14 C16 109.2(3) . .
N12 C14 C17 109.9(3) . .
C16 C14 C17 111.5(3) . .
N12 C14 C15 108.3(3) . .
C16 C14 C15 109.5(3) . .
C17 C14 C15 108.3(3) . .
N21 C21 N22 107.6(3) . .
N21 C21 S2 126.4(2) . .
N22 C21 S2 126.0(2) . .
C23 C22 N21 108.6(3) . .
C22 C23 N22 107.8(3) . .
C27 C24 N22 109.2(3) . .
C27 C24 C25 111.7(3) . .
N22 C24 C25 109.5(3) . .
C27 C24 C26 109.3(3) . .
N22 C24 C26 108.4(3) . .
C25 C24 C26 108.8(3) . .
N31 C31 N32 106.7(3) . .
N31 C31 S3 124.6(2) . .
N32 C31 S3 128.6(2) . .
C33 C32 N31 108.2(3) . .
C32 C33 N32 108.1(3) . .
N32 C34 C36 107.8(3) . .
N32 C34 C35 109.5(3) . .
C36 C34 C35 113.1(4) . .
N32 C34 C37 109.0(3) . .
C36 C34 C37 109.3(4) . .
C35 C34 C37 108.0(3) . .
N1S C1S C2S 179.6(6) . .

loop_
_geom_bond_atom_site_label_1
_geom_bond_atom_site_label_2
_geom_bond_distance
_geom_bond_site_symmetry_2
Pd S1 2.3193(8) 3_565
Pd S1 2.3193(8) .
Pd S2 2.3710(7) .
Pd S2 2.3710(7) 3_565
S1 C11 1.725(3) .
S2 C21 1.730(3) .
S3 C31 1.696(3) .
O1 C1 1.316(5) .
O1 B 1.463(4) .
O2 C1 1.225(5) .
N11 C11 1.352(4) .
N11 C12 1.388(4) .
N11 B 1.558(4) .
N12 C11 1.366(4) .
N12 C13 1.389(4) .
N12 C14 1.497(4) .
N21 C21 1.355(4) .
N21 C22 1.385(4) .
N21 B 1.575(4) .
N22 C21 1.370(4) .
N22 C23 1.379(4) .
N22 C24 1.515(4) .
N31 C31 1.365(4) .
N31 C32 1.387(4) .
N31 B 1.525(4) .
N32 C31 1.376(4) .
N32 C33 1.393(4) .
N32 C34 1.488(4) .
C1 C2 1.514(6) .
C12 C13 1.342(4) .
C14 C16 1.519(5) .
C14 C17 1.527(5) .
C14 C15 1.534(5) .
C22 C23 1.335(5) .
C24 C27 1.503(5) .
C24 C25 1.523(5) .
C24 C26 1.523(5) .
C32 C33 1.333(4) .
C34 C36 1.528(6) .
C34 C35 1.530(6) .
C34 C37 1.536(5) .
N1S C1S 1.133(5) .
C1S C2S 1.446(6) .
